data_7051485
_journal_name_full 'New Journal of Chemistry'
_journal_paper_doi 10.1039/a905842g
_journal_year 1999
_chemical_formula_sum 'C43 H46 Cl4 Fe N2 O10 P2 Pd Si'
_chemical_formula_weight 1144.90
_space_group_IT_number 14
_symmetry_cell_setting monoclinic
_symmetry_space_group_name_Hall '-P 2yn'
_symmetry_space_group_name_H-M 'P 1 21/n 1'
_cell_angle_alpha 90.00
_cell_angle_beta 104.63(3)
_cell_angle_gamma 90.00
_cell_formula_units_Z 4
_cell_length_a 11.057(2)
_cell_length_b 26.977(5)
_cell_length_c 17.087(3)
_cell_measurement_temperature 173(2)
_cell_volume 4931.5(15)
_diffrn_ambient_temperature 173(2)
_exptl_crystal_density_diffrn 1.542
_refine_ls_R_factor_obs 0.0577
_refine_ls_wR_factor_obs 0.1572
_cod_depositor_comments
;
The following automatic conversions were performed:
'_symmetry_cell_setting' value 'Monoclinic' changed to 'monoclinic'
according to '/home/saulius/struct/CIF-dictionaries/cif_core.dic'
dictionary named 'cif_core.dic' version 2.4.1 from 2010-06-29.

Automatic conversion script
Id: cif_fix_enum 1527 2010-12-29 10:47:43Z saulius 
;
_cod_original_sg_symbol_H-M 'P 21/n'
_cod_database_code 7051485

loop_
_symmetry_equiv_pos_as_xyz
'x, y, z'
'-x+1/2, y+1/2, -z+1/2'
'-x, -y, -z'
'x-1/2, -y-1/2, z-1/2'

loop_
_atom_site_aniso_label
_atom_site_aniso_U_11
_atom_site_aniso_U_22
_atom_site_aniso_U_33
_atom_site_aniso_U_23
_atom_site_aniso_U_13
_atom_site_aniso_U_12
Pd 0.0256(2) 0.0244(2) 0.0229(2) -0.00209(13) 0.00952(14) -0.00185(15)
Fe 0.0264(4) 0.0275(4) 0.0229(3) -0.0015(3) 0.0083(3) -0.0027(3)
P2 0.0229(6) 0.0266(6) 0.0216(6) -0.0009(5) 0.0073(5) 0.0000(5)
P1 0.0257(6) 0.0245(6) 0.0239(6) -0.0010(5) 0.0065(5) -0.0009(5)
Si 0.0370(8) 0.0325(7) 0.0238(7) -0.0035(5) 0.0135(6) -0.0038(6)
N1 0.033(2) 0.029(2) 0.019(2) -0.004(2) 0.009(2) -0.006(2)
N2 0.053(3) 0.068(4) 0.027(3) -0.003(2) 0.005(2) -0.016(3)
O1 0.059(3) 0.056(3) 0.062(3) 0.003(2) 0.025(2) -0.025(2)
O2 0.034(2) 0.051(2) 0.047(2) -0.007(2) 0.001(2) 0.005(2)
O3 0.031(2) 0.046(2) 0.042(2) 0.006(2) 0.007(2) 0.008(2)
O4 0.067(3) 0.038(2) 0.023(2) -0.001(2) 0.009(2) -0.005(2)
O5 0.045(2) 0.046(2) 0.040(2) -0.003(2) 0.026(2) -0.002(2)
O6 0.041(2) 0.034(2) 0.021(2) -0.0078(14) 0.0146(15) -0.005(2)
O7 0.047(2) 0.035(2) 0.032(2) -0.006(2) 0.016(2) -0.003(2)
O8 0.036(2) 0.037(2) 0.032(2) 0.001(2) 0.012(2) -0.002(2)
O9 0.057(3) 0.052(3) 0.054(3) -0.005(2) 0.025(2) -0.020(2)
O10 0.041(2) 0.055(3) 0.068(3) 0.016(2) 0.025(2) 0.006(2)
C1 0.044(3) 0.042(3) 0.032(3) -0.001(2) 0.009(2) -0.003(3)
C2 0.035(3) 0.039(3) 0.031(3) -0.007(2) 0.013(2) -0.005(2)
C3 0.032(3) 0.036(3) 0.030(3) -0.007(2) 0.016(2) -0.004(2)
C4 0.140(9) 0.050(4) 0.047(4) 0.003(3) -0.008(5) -0.026(5)
C5 0.046(4) 0.064(4) 0.043(3) 0.005(3) 0.021(3) 0.007(3)
C6 0.053(4) 0.036(3) 0.034(3) -0.011(2) 0.022(3) -0.007(3)
C7 0.031(3) 0.025(2) 0.028(2) -0.001(2) 0.009(2) -0.001(2)
C8 0.041(3) 0.027(3) 0.033(3) 0.002(2) 0.012(2) 0.001(2)
C9 0.032(3) 0.029(2) 0.031(3) 0.003(2) 0.011(2) -0.003(2)
C10 0.035(3) 0.035(3) 0.023(2) -0.002(2) 0.006(2) -0.006(2)
C11 0.046(3) 0.030(3) 0.037(3) 0.003(2) 0.010(2) -0.006(2)
C12 0.044(3) 0.027(3) 0.033(3) 0.003(2) 0.012(2) 0.004(2)
C13 0.034(3) 0.047(3) 0.036(3) 0.006(2) 0.013(2) -0.006(3)
C14 0.059(4) 0.051(4) 0.058(4) 0.012(3) 0.034(3) 0.012(3)
C15 0.043(3) 0.035(3) 0.044(3) -0.002(2) 0.010(3) 0.007(3)
C16 0.050(4) 0.051(4) 0.068(5) 0.014(3) 0.008(3) 0.012(3)
C17 0.040(3) 0.042(3) 0.031(3) -0.001(2) 0.011(2) -0.014(3)
C18 0.029(3) 0.025(2) 0.025(2) 0.000(2) 0.008(2) 0.002(2)
C19 0.036(3) 0.031(3) 0.037(3) 0.002(2) 0.009(2) -0.003(2)
C20 0.032(3) 0.046(3) 0.032(3) 0.004(2) 0.001(2) -0.001(2)
C21 0.030(3) 0.045(3) 0.036(3) -0.002(2) -0.002(2) -0.009(2)
C22 0.044(3) 0.045(3) 0.035(3) 0.004(2) 0.009(2) -0.013(3)
C23 0.037(3) 0.036(3) 0.036(3) 0.003(2) 0.002(2) -0.007(2)
C24 0.027(3) 0.028(2) 0.038(3) -0.007(2) 0.003(2) -0.002(2)
C25 0.040(3) 0.031(3) 0.047(3) 0.003(2) 0.006(3) -0.002(2)
C26 0.044(4) 0.034(3) 0.071(4) 0.009(3) -0.003(3) 0.006(3)
C27 0.041(4) 0.040(4) 0.090(6) -0.015(4) -0.005(4) 0.011(3)
C28 0.051(4) 0.069(5) 0.076(5) -0.023(4) 0.013(4) 0.019(4)
C29 0.045(4) 0.049(4) 0.048(3) -0.004(3) 0.014(3) 0.012(3)
C30 0.029(3) 0.032(2) 0.021(2) 0.000(2) 0.009(2) 0.000(2)
C31 0.030(3) 0.034(3) 0.031(3) 0.002(2) 0.010(2) 0.001(2)
C32 0.040(3) 0.040(3) 0.031(3) 0.007(2) 0.017(2) 0.002(2)
C33 0.047(3) 0.043(3) 0.029(3) 0.009(2) 0.009(2) 0.007(3)
C34 0.032(3) 0.041(3) 0.039(3) 0.005(2) 0.004(2) 0.003(2)
C35 0.029(3) 0.035(3) 0.033(3) 0.003(2) 0.008(2) -0.004(2)
C36 0.029(3) 0.027(2) 0.026(2) 0.000(2) 0.008(2) -0.001(2)
C37 0.031(3) 0.043(3) 0.034(3) -0.001(2) 0.011(2) 0.000(2)
C38 0.037(3) 0.041(3) 0.053(4) -0.002(3) 0.025(3) 0.005(3)
C39 0.027(3) 0.035(3) 0.064(4) 0.003(3) 0.016(3) 0.003(2)
C40 0.028(3) 0.040(3) 0.046(3) 0.007(2) 0.003(2) 0.003(2)
C41 0.031(3) 0.033(3) 0.035(3) -0.001(2) 0.011(2) -0.001(2)
Cl3 0.151(4) 0.326(9) 0.189(5) -0.067(6) -0.023(4) 0.021(5)
Cl4 0.347(13) 0.208(7) 0.433(15) -0.121(9) -0.030(10) 0.005(8)
C42 0.142(16) 0.206(16) 0.632(45) -0.267(23) 0.143(22) -0.060(13)
Cl1 0.185(4) 0.110(2) 0.096(2) -0.034(2) -0.016(2) 0.012(2)
Cl2 0.716(17) 0.105(3) 0.114(3) -0.015(2) 0.051(6) 0.141(6)
C43 0.134(11) 0.166(13) 0.145(12) -0.114(11) 0.035(9) 0.008(10)

loop_
_atom_site_label
_atom_site_type_symbol
_atom_site_fract_x
_atom_site_fract_y
_atom_site_fract_z
_atom_site_U_iso_or_equiv
_atom_site_thermal_displace_type
_atom_site_occupancy
_atom_site_calc_flag
_atom_site_refinement_flags
_atom_site_disorder_group
Pd Pd 0.74866(4) 0.223916(13) -0.00117(2) 0.02369(12) Uani 1 d . .
Fe Fe 0.62743(7) 0.14211(3) 0.02135(4) 0.0252(2) Uani 1 d . .
P2 P 0.77613(11) 0.19761(5) -0.11547(7) 0.0234(3) Uani 1 d . .
P1 P 0.64145(12) 0.10672(5) -0.09139(7) 0.0247(3) Uani 1 d . .
Si Si 0.63949(14) 0.18828(5) 0.13364(8) 0.0301(3) Uani 1 d . .
N1 N 0.6875(4) 0.14800(15) -0.1527(2) 0.0267(9) Uani 1 d . .
H1 H 0.6647(4) 0.14343(15) -0.2054(2) 0.032 Uiso 1 calc R .
N2 N 1.1939(5) 0.3659(2) 0.1690(3) 0.0505(14) Uani 1 d . .
O1 O 0.4610(5) 0.0741(2) 0.0766(3) 0.0569(12) Uani 1 d . .
O2 O 0.8878(4) 0.1194(2) 0.1030(3) 0.0456(10) Uani 1 d . .
O3 O 0.4478(4) 0.2091(2) -0.0825(2) 0.0401(9) Uani 1 d . .
O4 O 0.7124(4) 0.16392(15) 0.2212(2) 0.0432(10) Uani 1 d . .
O5 O 0.5135(4) 0.2118(2) 0.1537(2) 0.0411(9) Uani 1 d . .
O6 O 0.7310(3) 0.23690(13) 0.1250(2) 0.0307(8) Uani 1 d . .
O7 O 0.8679(4) 0.34891(14) 0.0769(2) 0.0369(9) Uani 1 d . .
O8 O 1.1055(4) 0.30406(14) -0.0115(2) 0.0343(8) Uani 1 d . .
O9 O 1.2276(5) 0.3666(2) -0.0310(3) 0.0526(11) Uani 1 d . .
O10 O 0.5890(4) 0.3044(2) -0.0159(3) 0.0528(11) Uani 1 d . .
C1 C 0.5284(6) 0.1003(2) 0.0540(3) 0.0393(13) Uani 1 d . .
C2 C 0.7852(5) 0.1290(2) 0.0704(3) 0.0340(12) Uani 1 d . .
C3 C 0.5227(5) 0.1846(2) -0.0389(3) 0.0311(11) Uani 1 d . .
C4 C 0.6939(11) 0.1174(3) 0.2508(5) 0.085(3) Uani 1 d . .
H4A H 0.7491(52) 0.1133(11) 0.3051(19) 0.127 Uiso 1 calc R .
H4B H 0.7129(68) 0.0919(3) 0.2148(25) 0.127 Uiso 1 calc R .
H4C H 0.6067(21) 0.1142(10) 0.2532(43) 0.127 Uiso 1 calc R .
C5 C 0.4336(6) 0.2465(3) 0.1041(4) 0.049(2) Uani 1 d . .
H5A H 0.4078(38) 0.2716(11) 0.1381(4) 0.074 Uiso 1 calc R .
H5B H 0.3595(23) 0.2294(4) 0.0717(22) 0.074 Uiso 1 calc R .
H5C H 0.4779(16) 0.2626(14) 0.0680(21) 0.074 Uiso 1 calc R .
C6 C 0.7459(6) 0.2781(2) 0.1795(3) 0.0390(13) Uani 1 d . .
H6A H 0.6959(32) 0.3061(6) 0.1525(9) 0.058 Uiso 1 calc R .
H6B H 0.8342(8) 0.2877(10) 0.1958(21) 0.058 Uiso 1 calc R .
H6C H 0.7178(38) 0.2687(5) 0.2274(12) 0.058 Uiso 1 calc R .
C7 C 0.8494(5) 0.2871(2) -0.0227(3) 0.0277(10) Uani 1 d . .
H7 H 0.9019(5) 0.2777(2) -0.0602(3) 0.033 Uiso 1 calc R .
C8 C 0.7697(5) 0.3333(2) -0.0575(3) 0.0332(11) Uani 1 d . .
H8 H 0.7758(5) 0.3396(2) -0.1141(3) 0.040 Uiso 1 calc R .
C9 C 0.9340(5) 0.3077(2) 0.0550(3) 0.0302(11) Uani 1 d . .
H9 H 0.9614(5) 0.2826(2) 0.0989(3) 0.036 Uiso 1 calc R .
C10 C 1.0439(5) 0.3363(2) 0.0330(3) 0.0313(11) Uani 1 d . .
C11 C 0.9722(6) 0.3809(2) -0.0149(3) 0.0375(12) Uani 1 d . .
H11A H 1.0095(6) 0.4129(2) 0.0073(3) 0.045 Uiso 1 calc R .
H11B H 0.9703(6) 0.3790(2) -0.0731(3) 0.045 Uiso 1 calc R .
C12 C 0.8411(6) 0.3739(2) -0.0010(3) 0.0346(12) Uani 1 d . .
H12 H 0.7931(6) 0.4054(2) -0.0026(3) 0.042 Uiso 1 calc R .
C13 C 1.1949(5) 0.3247(2) -0.0437(3) 0.0380(13) Uani 1 d . .
C14 C 1.2396(7) 0.2885(3) -0.0954(4) 0.052(2) Uani 1 d . .
H14A H 1.1996(37) 0.2954(12) -0.1523(5) 0.079 Uiso 1 calc R .
H14B H 1.2184(43) 0.2549(3) -0.0818(22) 0.079 Uiso 1 calc R .
H14C H 1.3305(9) 0.2915(13) -0.0861(23) 0.079 Uiso 1 calc R .
C15 C 0.6327(6) 0.3340(2) -0.0548(4) 0.0406(13) Uani 1 d . .
C16 C 0.5517(7) 0.3743(3) -0.1031(5) 0.058(2) Uani 1 d . .
H16A H 0.5373(43) 0.3672(11) -0.1610(5) 0.086 Uiso 1 calc R .
H16B H 0.5940(24) 0.4063(4) -0.0909(25) 0.086 Uiso 1 calc R .
H16C H 0.4714(21) 0.3754(14) -0.0887(25) 0.086 Uiso 1 calc R .
C17 C 1.1320(6) 0.3531(2) 0.1087(3) 0.0375(13) Uani 1 d . .
C18 C 0.4956(5) 0.0826(2) -0.1565(3) 0.0262(10) Uani 1 d . .
C19 C 0.4342(5) 0.1045(2) -0.2289(3) 0.0350(12) Uani 1 d . .
H19 H 0.4689(5) 0.1330(2) -0.2476(3) 0.042 Uiso 1 calc R .
C20 C 0.3219(5) 0.0850(2) -0.2744(3) 0.0379(12) Uani 1 d . .
H20 H 0.2807(5) 0.1001(2) -0.3242(3) 0.045 Uiso 1 calc R .
C21 C 0.2704(5) 0.0441(2) -0.2478(3) 0.0390(13) Uani 1 d . .
H21 H 0.1940(5) 0.0309(2) -0.2795(3) 0.047 Uiso 1 calc R .
C22 C 0.3294(6) 0.0218(2) -0.1746(3) 0.0415(13) Uani 1 d . .
H22 H 0.2933(6) -0.0062(2) -0.1555(3) 0.050 Uiso 1 calc R .
C23 C 0.4418(5) 0.0413(2) -0.1303(3) 0.0375(12) Uani 1 d . .
H23 H 0.4832(5) 0.0260(2) -0.0807(3) 0.045 Uiso 1 calc R .
C24 C 0.7450(5) 0.0535(2) -0.0849(3) 0.0322(11) Uani 1 d . .
C25 C 0.7515(6) 0.0190(2) -0.0239(4) 0.0405(13) Uani 1 d . .
H25 H 0.7062(6) 0.0245(2) 0.0157(4) 0.049 Uiso 1 calc R .
C26 C 0.8235(6) -0.0235(2) -0.0200(5) 0.053(2) Uani 1 d . .
H26 H 0.8255(6) -0.0471(2) 0.0216(5) 0.063 Uiso 1 calc R .
C27 C 0.8913(7) -0.0318(3) -0.0751(5) 0.061(2) Uani 1 d . .
H27 H 0.9391(7) -0.0613(3) -0.0729(5) 0.073 Uiso 1 calc R .
C28 C 0.8896(7) 0.0032(3) -0.1344(5) 0.066(2) Uani 1 d . .
H28 H 0.9396(7) -0.0018(3) -0.1715(5) 0.079 Uiso 1 calc R .
C29 C 0.8167(6) 0.0453(2) -0.1408(4) 0.0471(15) Uani 1 d . .
H29 H 0.8151(6) 0.0686(2) -0.1828(4) 0.056 Uiso 1 calc R .
C30 C 0.7290(5) 0.2422(2) -0.1966(3) 0.0269(10) Uani 1 d . .
C31 C 0.8138(5) 0.2702(2) -0.2268(3) 0.0311(11) Uani 1 d . .
H31 H 0.9005(5) 0.2627(2) -0.2106(3) 0.037 Uiso 1 calc R .
C32 C 0.7717(5) 0.3089(2) -0.2804(3) 0.0353(12) Uani 1 d . .
H32 H 0.8298(5) 0.3280(2) -0.3002(3) 0.042 Uiso 1 calc R .
C33 C 0.6451(6) 0.3199(2) -0.3050(3) 0.0398(13) Uani 1 d . .
H33 H 0.6168(6) 0.3465(2) -0.3413(3) 0.048 Uiso 1 calc R .
C34 C 0.5608(5) 0.2921(2) -0.2768(3) 0.0384(13) Uani 1 d . .
H34 H 0.4741(5) 0.2993(2) -0.2943(3) 0.046 Uiso 1 calc R .
C35 C 0.6023(5) 0.2537(2) -0.2226(3) 0.0323(11) Uani 1 d . .
H35 H 0.5434(5) 0.2349(2) -0.2031(3) 0.039 Uiso 1 calc R .
C36 C 0.9364(5) 0.1797(2) -0.1116(3) 0.0272(10) Uani 1 d . .
C37 C 0.9686(5) 0.1636(2) -0.1815(3) 0.0354(12) Uani 1 d . .
H37 H 0.9088(5) 0.1651(2) -0.2323(3) 0.042 Uiso 1 calc R .
C38 C 1.0872(6) 0.1457(2) -0.1768(4) 0.0412(13) Uani 1 d . .
H38 H 1.1084(6) 0.1348(2) -0.2245(4) 0.049 Uiso 1 calc R .
C39 C 1.1760(5) 0.1432(2) -0.1028(4) 0.0411(13) Uani 1 d . .
H39 H 1.2573(5) 0.1307(2) -0.0998(4) 0.049 Uiso 1 calc R .
C40 C 1.1444(5) 0.1593(2) -0.0337(4) 0.0389(13) Uani 1 d . .
H40 H 1.2044(5) 0.1577(2) 0.0170(4) 0.047 Uiso 1 calc R .
C41 C 1.0252(5) 0.1778(2) -0.0378(3) 0.0327(11) Uani 1 d . .
H41 H 1.0047(5) 0.1890(2) 0.0099(3) 0.039 Uiso 1 calc R .
Cl3 Cl 1.4967(6) 0.4000(3) 0.1008(4) 0.234(3) Uani 1 d . .
Cl4 Cl 1.4082(11) 0.4889(3) 0.1398(8) 0.352(6) Uani 1 d . .
C42 C 1.3791(19) 0.4510(7) 0.0645(20) 0.318(16) Uani 1 d . .
H42A H 1.3920(19) 0.4670(7) 0.0151(20) 0.382 Uiso 1 calc R .
H42B H 1.2925(19) 0.4383(7) 0.0534(20) 0.382 Uiso 1 calc R .
Cl1 Cl 0.6497(4) -0.06787(13) -0.2780(2) 0.1397(15) Uani 1 d . .
Cl2 Cl 0.4865(11) -0.0020(2) -0.3901(3) 0.321(6) Uani 1 d . .
C43 C 0.5684(14) -0.0096(6) -0.2966(9) 0.149(6) Uani 1 d . .
H43A H 0.5117(14) -0.0069(6) -0.2603(9) 0.178 Uiso 1 calc R .
H43B H 0.6302(14) 0.0176(6) -0.2827(9) 0.178 Uiso 1 calc R .

loop_
_geom_bond_atom_site_label_1
_geom_bond_atom_site_label_2
_geom_bond_distance
_geom_bond_site_symmetry_2
_geom_bond_publ_flag
Pd C7 2.118(5) . ?
Pd P2 2.1703(13) . ?
Pd O6 2.240(3) . ?
Pd C3 2.640(5) . ?
Pd Fe 2.6600(9) . ?
Pd Si 3.015(2) . ?
Fe C1 1.759(6) . ?
Fe C3 1.765(6) . ?
Fe C2 1.770(6) . ?
Fe P1 2.1903(14) . ?
Fe Si 2.263(2) . ?
P2 N1 1.685(4) . ?
P2 C30 1.810(5) . ?
P2 C36 1.822(5) . ?
P1 N1 1.694(4) . ?
P1 C24 1.822(5) . ?
P1 C18 1.832(5) . ?
Si O5 1.644(4) . ?
Si O4 1.646(4) . ?
Si O6 1.685(4) . ?
N2 C17 1.138(7) . ?
O1 C1 1.162(7) . ?
O2 C2 1.160(7) . ?
O3 C3 1.168(7) . ?
O4 C4 1.387(9) . ?
O5 C5 1.413(8) . ?
O6 C6 1.432(6) . ?
O7 C9 1.430(6) . ?
O7 C12 1.454(6) . ?
O8 C13 1.365(7) . ?
O8 C10 1.435(6) . ?
O9 C13 1.191(7) . ?
O10 C15 1.215(7) . ?
C7 C9 1.523(7) . ?
C7 C8 1.555(7) . ?
C8 C15 1.528(8) . ?
C8 C12 1.540(8) . ?
C9 C10 1.561(7) . ?
C10 C17 1.480(7) . ?
C10 C11 1.556(8) . ?
C11 C12 1.539(8) . ?
C13 C14 1.481(9) . ?
C15 C16 1.514(8) . ?
C18 C19 1.383(7) . ?
C18 C23 1.391(7) . ?
C19 C20 1.392(8) . ?
C20 C21 1.371(8) . ?
C21 C22 1.392(8) . ?
C22 C23 1.385(8) . ?
C24 C25 1.385(8) . ?
C24 C29 1.404(8) . ?
C25 C26 1.388(9) . ?
C26 C27 1.363(11) . ?
C27 C28 1.381(12) . ?
C28 C29 1.382(10) . ?
C30 C35 1.394(7) . ?
C30 C31 1.399(7) . ?
C31 C32 1.390(7) . ?
C32 C33 1.387(8) . ?
C33 C34 1.374(8) . ?
C34 C35 1.388(8) . ?
C36 C41 1.390(7) . ?
C36 C37 1.399(7) . ?
C37 C38 1.382(8) . ?
C38 C39 1.393(9) . ?
C39 C40 1.383(9) . ?
C40 C41 1.393(8) . ?
Cl3 C42 1.89(2) . ?
Cl4 C42 1.61(2) . ?
Cl1 C43 1.80(2) . ?
Cl2 C43 1.64(2) . ?
